data_4122429
loop_
_publ_author_name
'Milsmann, Carsten'
'Semproni, Scott P.'
'Chirik, Paul J.'

_publ_section_title
;
 N-N Bond Cleavage of 1,2-Diarylhydrazines and N-H Bond Formation via
 H-Atom Transfer in Vanadium Complexes Supported by a Redox-Active Ligand.
;
_journal_issue 34
_journal_name_full 'Journal of the American Chemical Society'
_journal_page_first 12099
_journal_paper_doi 10.1021/ja5062196
_journal_volume 136
_journal_year 2014
_chemical_formula_sum 'C121 H133 N10 V2'
_chemical_formula_weight 1829.25
_chemical_name_systematic
;
 ?
;
_space_group_IT_number 14
_symmetry_cell_setting monoclinic
_symmetry_space_group_name_Hall '-P 2ybc'
_symmetry_space_group_name_H-M 'P 1 21/c 1'
_atom_sites_solution_hydrogens geom
_atom_sites_solution_primary direct
_atom_sites_solution_secondary difmap
_audit_creation_method SHELXL-97
_cell_angle_alpha 90.00
_cell_angle_beta 95.568(5)
_cell_angle_gamma 90.00
_cell_formula_units_Z 2
_cell_length_a 11.567(5)
_cell_length_b 24.266(5)
_cell_length_c 18.216(5)
_cell_measurement_reflns_used 9901
_cell_measurement_temperature 100(2)
_cell_measurement_theta_max 65.51
_cell_measurement_theta_min 3.04
_cell_volume 5089(3)
_computing_cell_refinement 'BRUKER, APEX II SOFTWARE SUITE'
_computing_data_collection 'BRUKER, APEX II SOFTWARE SUITE'
_computing_data_reduction 'BRUKER, APEX II SOFTWARE SUITE'
_computing_molecular_graphics 'Ortep-3 for Windows (Farrugia, 1997)'
_computing_structure_refinement 'SHELXL-97 (Sheldrick, 2008)'
_computing_structure_solution 'SUPERFLIP (Palatinus, L. and Chapuis, G., 2007)'
_diffrn_ambient_temperature 100(2)
_diffrn_measured_fraction_theta_full 'ACTA 50'
_diffrn_measured_fraction_theta_max 0.965
_diffrn_measurement_device_type 'Bruker APEX II CCD'
_diffrn_measurement_method 'phi and omega scans'
_diffrn_radiation_monochromator graphite
_diffrn_radiation_source 'fine-focus sealed tube'
_diffrn_radiation_type CuK\a
_diffrn_radiation_wavelength 1.54184
_diffrn_reflns_av_R_equivalents 0.0357
_diffrn_reflns_av_sigmaI/netI 0.0356
_diffrn_reflns_limit_h_max 13
_diffrn_reflns_limit_h_min -12
_diffrn_reflns_limit_k_max 27
_diffrn_reflns_limit_k_min -23
_diffrn_reflns_limit_l_max 21
_diffrn_reflns_limit_l_min -21
_diffrn_reflns_number 25544
_diffrn_reflns_theta_full 'ACTA 50'
_diffrn_reflns_theta_max 65.93
_diffrn_reflns_theta_min 3.04
_exptl_absorpt_coefficient_mu 1.953
_exptl_absorpt_correction_T_max 0.7527
_exptl_absorpt_correction_T_min 0.6642
_exptl_absorpt_correction_type multi-scan
_exptl_absorpt_process_details 'SADABS V2008/1 (Bruker AXS)'
_exptl_crystal_colour green
_exptl_crystal_density_diffrn 1.194
_exptl_crystal_density_method 'not measured'
_exptl_crystal_description block
_exptl_crystal_F_000 1950
_exptl_crystal_size_max 0.101
_exptl_crystal_size_mid 0.065
_exptl_crystal_size_min 0.05
_refine_diff_density_max 0.339
_refine_diff_density_min -0.244
_refine_diff_density_rms 0.040
_refine_ls_extinction_method none
_refine_ls_goodness_of_fit_ref 1.024
_refine_ls_hydrogen_treatment mixed
_refine_ls_matrix_type full
_refine_ls_number_parameters 623
_refine_ls_number_reflns 8561
_refine_ls_number_restraints 1
_refine_ls_restrained_S_all 1.024
_refine_ls_R_factor_all 0.0553
_refine_ls_R_factor_gt 0.0413
_refine_ls_shift/su_max 0.004
_refine_ls_shift/su_mean 0.000
_refine_ls_structure_factor_coef Fsqd
_refine_ls_weighting_details 'calc w=1/[\s^2^(Fo^2^)+(0.0578P)^2^+1.5703P] where P=(Fo^2^+2Fc^2^)/3'
_refine_ls_weighting_scheme calc
_refine_ls_wR_factor_gt 0.1033
_refine_ls_wR_factor_ref 0.1108
_reflns_number_gt 6924
_reflns_number_total 8561
_reflns_threshold_expression >2\s(I)
_cod_data_source_file ja5062196_si_002.cif
_cod_data_source_block cm51_relabel
_cod_depositor_comments 'Adding full bibliography for 4122429--4122430.cif.'
_cod_original_sg_symbol_H-M P2(1)/c
_cod_database_code 4122429

loop_
_symmetry_equiv_pos_as_xyz
'x, y, z'
'-x, y+1/2, -z+1/2'
'-x, -y, -z'
'x, -y-1/2, z-1/2'

loop_
_atom_site_label
_atom_site_type_symbol
_atom_site_fract_x
_atom_site_fract_y
_atom_site_fract_z
_atom_site_U_iso_or_equiv
_atom_site_adp_type
_atom_site_occupancy
_atom_site_symmetry_multiplicity
_atom_site_calc_flag
_atom_site_refinement_flags
C9 C 1.01528(18) 0.13774(9) 0.13231(11) 0.0337(5) Uani 1 1 d .
C1S C 0.1112(6) 0.0250(4) 0.6365(4) 0.095(2) Uani 0.50 1 d P
H1S1 H 0.1953 0.0192 0.6383 0.143 Uiso 0.50 1 calc PR
H1S2 H 0.0788 0.0006 0.6721 0.143 Uiso 0.50 1 calc PR
H1S3 H 0.0955 0.0634 0.6487 0.143 Uiso 0.50 1 calc PR
C8 C 0.91943(17) 0.17868(8) 0.12388(10) 0.0290(4) Uani 1 1 d .
C2S C 0.0610(4) 0.01350(18) 0.5670(3) 0.0970(12) Uani 1 1 d .
C7 C 0.93780(17) 0.23379(8) 0.14805(10) 0.0280(4) Uani 1 1 d .
C3S C 0.0423(4) -0.04113(18) 0.5481(3) 0.0989(13) Uani 1 1 d .
H3S H 0.0716 -0.0697 0.5804 0.119 Uiso 1 1 calc R
C6 C 1.03190(17) 0.25495(9) 0.19300(11) 0.0324(5) Uani 1 1 d .
H4 H 1.0974 0.2323 0.2069 0.039 Uiso 1 1 calc R
C4S C 0.0196(3) 0.05338(16) 0.5181(3) 0.0896(11) Uani 1 1 d .
H4S H 0.0341 0.0909 0.5305 0.108 Uiso 1 1 calc R
C5 C 1.02981(18) 0.30870(9) 0.21724(11) 0.0362(5) Uani 1 1 d .
H5 H 1.0952 0.3237 0.2460 0.043 Uiso 1 1 calc R
C4 C 0.93089(18) 0.34102(9) 0.19924(11) 0.0338(5) Uani 1 1 d .
H6 H 0.9275 0.3777 0.2171 0.041 Uiso 1 1 calc R
C3 C 0.83815(17) 0.31904(8) 0.15516(10) 0.0295(4) Uani 1 1 d .
C2 C 0.72447(18) 0.34224(8) 0.14109(11) 0.0313(4) Uani 1 1 d .
C1 C 0.70323(19) 0.40153(9) 0.15672(11) 0.0368(5) Uani 1 1 d .
C15 C 1.12309(18) 0.15235(10) 0.10819(12) 0.0388(5) Uani 1 1 d .
H10 H 1.1319 0.1872 0.0856 0.047 Uiso 1 1 calc R
C16 C 1.2165(2) 0.11650(11) 0.11703(13) 0.0463(6) Uani 1 1 d .
H11 H 1.2886 0.1266 0.1000 0.056 Uiso 1 1 calc R
C17 C 1.2047(2) 0.06619(11) 0.15066(14) 0.0489(6) Uani 1 1 d .
H12 H 1.2695 0.0420 0.1578 0.059 Uiso 1 1 calc R
C18 C 1.0994(2) 0.05071(10) 0.17394(13) 0.0454(6) Uani 1 1 d .
H13 H 1.0917 0.0158 0.1966 0.055 Uiso 1 1 calc R
C19 C 1.0039(2) 0.08628(9) 0.16417(12) 0.0379(5) Uani 1 1 d .
H14 H 0.9311 0.0752 0.1794 0.045 Uiso 1 1 calc R
C10 C 0.7773(2) 0.44044(9) 0.13060(13) 0.0430(5) Uani 1 1 d .
H15 H 0.8396 0.4286 0.1041 0.052 Uiso 1 1 calc R
C11 C 0.7620(2) 0.49649(10) 0.14254(14) 0.0517(6) Uani 1 1 d .
H16 H 0.8139 0.5225 0.1247 0.062 Uiso 1 1 calc R
C12 C 0.6715(2) 0.51407(10) 0.18030(14) 0.0535(7) Uani 1 1 d .
H17 H 0.6603 0.5523 0.1882 0.064 Uiso 1 1 calc R
C13 C 0.5968(2) 0.47598(10) 0.20668(14) 0.0498(6) Uani 1 1 d .
H18 H 0.5345 0.4882 0.2329 0.060 Uiso 1 1 calc R
C14 C 0.6118(2) 0.42020(10) 0.19522(12) 0.0417(5) Uani 1 1 d .
H19 H 0.5599 0.3944 0.2136 0.050 Uiso 1 1 calc R
C20 C 0.77838(17) 0.11468(8) 0.06744(11) 0.0298(4) Uani 1 1 d .
C21 C 0.82084(17) 0.09215(8) 0.00425(11) 0.0315(5) Uani 1 1 d .
C22 C 0.7831(2) 0.03991(9) -0.01804(12) 0.0398(5) Uani 1 1 d .
H22 H 0.8119 0.0238 -0.0602 0.048 Uiso 1 1 calc R
C23 C 0.7052(2) 0.01082(10) 0.01925(13) 0.0463(6) Uani 1 1 d .
H23 H 0.6803 -0.0248 0.0028 0.056 Uiso 1 1 calc R
C24 C 0.6636(2) 0.03361(9) 0.08056(14) 0.0445(6) Uani 1 1 d .
H24 H 0.6092 0.0135 0.1058 0.053 Uiso 1 1 calc R
C25 C 0.69907(19) 0.08556(9) 0.10666(12) 0.0361(5) Uani 1 1 d .
C26 C 0.90244(19) 0.12250(9) -0.04194(12) 0.0377(5) Uani 1 1 d .
H26 H 0.9273 0.1573 -0.0156 0.045 Uiso 1 1 calc R
C27 C 0.8406(2) 0.13792(11) -0.11729(12) 0.0501(6) Uani 1 1 d .
H27A H 0.8188 0.1043 -0.1450 0.075 Uiso 1 1 calc R
H27B H 0.8928 0.1600 -0.1447 0.075 Uiso 1 1 calc R
H27C H 0.7706 0.1593 -0.1103 0.075 Uiso 1 1 calc R
C28 C 1.0120(2) 0.08810(12) -0.05137(16) 0.0580(7) Uani 1 1 d .
H28A H 1.0462 0.0755 -0.0029 0.087 Uiso 1 1 calc R
H28B H 1.0685 0.1108 -0.0745 0.087 Uiso 1 1 calc R
H28C H 0.9909 0.0561 -0.0827 0.087 Uiso 1 1 calc R
C29 C 0.6533(2) 0.10789(10) 0.17660(13) 0.0438(6) Uani 1 1 d .
H29 H 0.6819 0.1466 0.1840 0.053 Uiso 1 1 calc R
C30 C 0.5218(2) 0.10912(12) 0.16902(16) 0.0580(7) Uani 1 1 d .
H30A H 0.4940 0.1325 0.1271 0.087 Uiso 1 1 calc R
H30B H 0.4945 0.1240 0.2143 0.087 Uiso 1 1 calc R
H30C H 0.4918 0.0716 0.1608 0.087 Uiso 1 1 calc R
C31 C 0.6982(2) 0.07423(12) 0.24464(14) 0.0527(6) Uani 1 1 d .
H31A H 0.6666 0.0894 0.2884 0.079 Uiso 1 1 calc R
H31B H 0.7832 0.0759 0.2512 0.079 Uiso 1 1 calc R
H31C H 0.6734 0.0358 0.2379 0.079 Uiso 1 1 calc R
C32 C 0.52566(18) 0.32439(10) 0.10040(12) 0.0388(5) Uani 1 1 d .
C33 C 0.44845(19) 0.30351(11) 0.14903(13) 0.0455(6) Uani 1 1 d .
C34 C 0.3339(2) 0.32274(14) 0.13900(16) 0.0655(8) Uani 1 1 d .
H34 H 0.2793 0.3099 0.1708 0.079 Uiso 1 1 calc R
C35 C 0.2988(3) 0.35948(16) 0.08461(17) 0.0787(11) Uani 1 1 d .
H35 H 0.2212 0.3729 0.0806 0.094 Uiso 1 1 calc R
C36 C 0.3739(3) 0.37739(14) 0.03552(16) 0.0717(10) Uani 1 1 d .
H36 H 0.3471 0.4021 -0.0029 0.086 Uiso 1 1 calc R
C37 C 0.4900(2) 0.35947(11) 0.04179(13) 0.0490(6) Uani 1 1 d .
C38 C 0.48669(19) 0.26164(10) 0.20813(13) 0.0432(5) Uani 1 1 d .
H38 H 0.5343 0.2333 0.1848 0.052 Uiso 1 1 calc R
C39 C 0.5630(2) 0.28570(10) 0.27357(13) 0.0448(6) Uani 1 1 d .
H39A H 0.6330 0.3019 0.2562 0.067 Uiso 1 1 calc R
H39B H 0.5851 0.2564 0.3092 0.067 Uiso 1 1 calc R
H39C H 0.5197 0.3143 0.2973 0.067 Uiso 1 1 calc R
C40 C 0.3850(2) 0.23123(12) 0.23823(16) 0.0592(7) Uani 1 1 d .
H40A H 0.3410 0.2570 0.2662 0.089 Uiso 1 1 calc R
H40B H 0.4151 0.2012 0.2706 0.089 Uiso 1 1 calc R
H40C H 0.3340 0.2160 0.1971 0.089 Uiso 1 1 calc R
C41 C 0.5677(2) 0.37572(10) -0.01677(13) 0.0497(6) Uani 1 1 d .
H41 H 0.6478 0.3621 -0.0009 0.060 Uiso 1 1 calc R
C42 C 0.5750(3) 0.43817(11) -0.02907(17) 0.0714(9) Uani 1 1 d .
H42A H 0.4980 0.4523 -0.0470 0.107 Uiso 1 1 calc R
H42B H 0.6297 0.4458 -0.0656 0.107 Uiso 1 1 calc R
H42C H 0.6018 0.4563 0.0176 0.107 Uiso 1 1 calc R
C43 C 0.5248(2) 0.34621(11) -0.08910(13) 0.0514(6) Uani 1 1 d .
H43A H 0.4481 0.3605 -0.1074 0.077 Uiso 1 1 calc R
H43B H 0.5193 0.3065 -0.0800 0.077 Uiso 1 1 calc R
H43C H 0.5796 0.3528 -0.1259 0.077 Uiso 1 1 calc R
C44 C 0.48640(18) 0.18193(9) -0.02175(11) 0.0348(5) Uani 1 1 d .
C45 C 0.52677(19) 0.13507(9) -0.05537(12) 0.0377(5) Uani 1 1 d .
H45 H 0.6040 0.1228 -0.0422 0.045 Uiso 1 1 calc R
C46 C 0.4562(2) 0.10617(10) -0.10753(12) 0.0430(5) Uani 1 1 d .
H46 H 0.4865 0.0745 -0.1297 0.052 Uiso 1 1 calc R
C47 C 0.3427(2) 0.12187(10) -0.12847(13) 0.0465(6) Uani 1 1 d .
C48 C 0.3015(2) 0.16764(11) -0.09477(15) 0.0502(6) Uani 1 1 d .
H48 H 0.2238 0.1792 -0.1079 0.060 Uiso 1 1 calc R
C49 C 0.3703(2) 0.19726(10) -0.04227(13) 0.0460(6) Uani 1 1 d .
H49 H 0.3388 0.2284 -0.0197 0.055 Uiso 1 1 calc R
C50 C 0.2703(3) 0.09026(12) -0.18781(17) 0.0686(9) Uani 1 1 d .
H50A H 0.1963 0.0798 -0.1698 0.103 Uiso 1 1 calc R
H50B H 0.3122 0.0570 -0.2005 0.103 Uiso 1 1 calc R
H50C H 0.2554 0.1135 -0.2317 0.103 Uiso 1 1 calc R
C51 C 0.85767(18) 0.27932(8) -0.06254(11) 0.0313(4) Uani 1 1 d .
C52 C 0.84840(19) 0.30198(9) -0.13348(11) 0.0368(5) Uani 1 1 d .
H52 H 0.7747 0.3033 -0.1614 0.044 Uiso 1 1 calc R
C53 C 0.9454(2) 0.32254(9) -0.16357(11) 0.0385(5) Uani 1 1 d .
H53 H 0.9364 0.3381 -0.2117 0.046 Uiso 1 1 calc R
C54 C 1.05486(19) 0.32102(9) -0.12541(12) 0.0362(5) Uani 1 1 d .
C55 C 1.06363(19) 0.29762(10) -0.05611(12) 0.0425(5) Uani 1 1 d .
H55 H 1.1379 0.2953 -0.0290 0.051 Uiso 1 1 calc R
C56 C 0.96805(19) 0.27745(10) -0.02467(12) 0.0415(5) Uani 1 1 d .
H56 H 0.9779 0.2621 0.0235 0.050 Uiso 1 1 calc R
C57 C 1.1607(2) 0.34365(11) -0.15771(13) 0.0466(6) Uani 1 1 d .
H57A H 1.1994 0.3706 -0.1236 0.070 Uiso 1 1 calc R
H57B H 1.1368 0.3616 -0.2050 0.070 Uiso 1 1 calc R
H57C H 1.2144 0.3135 -0.1655 0.070 Uiso 1 1 calc R
N3 N 0.81085(13) 0.16942(6) 0.09246(8) 0.0274(4) Uani 1 1 d .
N2 N 0.84371(13) 0.26684(7) 0.12562(8) 0.0268(3) Uani 1 1 d .
N1 N 0.64538(14) 0.30642(7) 0.11202(9) 0.0304(4) Uani 1 1 d .
N4 N 0.76046(15) 0.25862(7) -0.03189(10) 0.0316(4) Uani 1 1 d .
N5 N 0.5569(2) 0.21317(9) 0.02776(11) 0.0481(5) Uani 1 1 d D
V1 V 0.71159(3) 0.236778(14) 0.060436(17) 0.02602(10) Uani 1 1 d .
H1N H 0.702(2) 0.2582(9) -0.0641(13) 0.033(6) Uiso 1 1 d .
H2N H 0.514(4) 0.2403(16) 0.043(3) 0.17(2) Uiso 1 1 d D

loop_
_atom_site_aniso_label
_atom_site_aniso_U_11
_atom_site_aniso_U_22
_atom_site_aniso_U_33
_atom_site_aniso_U_23
_atom_site_aniso_U_13
_atom_site_aniso_U_12
C9 0.0326(11) 0.0388(12) 0.0284(10) -0.0092(9) -0.0033(9) 0.0063(9)
C1S 0.080(5) 0.109(6) 0.089(5) 0.020(4) -0.027(4) -0.008(4)
C8 0.0282(10) 0.0350(12) 0.0238(9) 0.0000(8) 0.0031(8) 0.0027(8)
C2S 0.094(3) 0.087(3) 0.111(3) 0.014(2) 0.018(2) -0.006(2)
C7 0.0274(10) 0.0328(11) 0.0244(9) -0.0016(8) 0.0058(8) 0.0027(8)
C3S 0.092(3) 0.087(3) 0.123(4) 0.024(3) 0.037(3) -0.006(2)
C6 0.0275(11) 0.0393(12) 0.0303(10) -0.0019(8) 0.0025(8) 0.0025(9)
C4S 0.087(3) 0.067(2) 0.117(3) 0.005(2) 0.024(2) -0.0239(19)
C5 0.0296(11) 0.0445(13) 0.0340(11) -0.0060(9) 0.0007(9) -0.0031(9)
C4 0.0362(11) 0.0311(11) 0.0347(11) -0.0049(9) 0.0061(9) -0.0023(9)
C3 0.0331(11) 0.0292(11) 0.0265(10) -0.0005(8) 0.0047(8) 0.0010(8)
C2 0.0362(11) 0.0315(11) 0.0263(10) -0.0010(8) 0.0039(9) 0.0033(9)
C1 0.0411(12) 0.0348(12) 0.0331(11) -0.0045(9) -0.0034(9) 0.0066(9)
C15 0.0316(12) 0.0434(13) 0.0406(12) -0.0124(10) -0.0011(9) 0.0041(9)
C16 0.0322(12) 0.0551(16) 0.0501(14) -0.0196(12) -0.0033(10) 0.0080(11)
C17 0.0379(14) 0.0539(16) 0.0518(14) -0.0223(12) -0.0117(11) 0.0144(11)
C18 0.0568(16) 0.0379(13) 0.0383(12) -0.0101(10) -0.0123(11) 0.0110(11)
C19 0.0406(12) 0.0388(13) 0.0327(11) -0.0065(9) -0.0039(9) 0.0067(10)
C10 0.0492(14) 0.0345(13) 0.0445(13) -0.0011(10) 0.0012(11) 0.0036(10)
C11 0.0646(17) 0.0359(14) 0.0523(15) -0.0007(11) -0.0061(13) -0.0006(12)
C12 0.0722(18) 0.0317(14) 0.0529(15) -0.0073(11) -0.0124(13) 0.0128(12)
C13 0.0559(15) 0.0437(15) 0.0486(14) -0.0132(11) -0.0016(12) 0.0170(12)
C14 0.0449(13) 0.0393(13) 0.0404(12) -0.0069(10) 0.0012(10) 0.0098(10)
C20 0.0301(11) 0.0280(11) 0.0304(10) -0.0004(8) -0.0008(8) 0.0027(8)
C21 0.0318(11) 0.0317(11) 0.0301(10) -0.0037(8) -0.0017(8) 0.0056(8)
C22 0.0473(13) 0.0366(13) 0.0347(11) -0.0077(9) 0.0007(10) 0.0026(10)
C23 0.0595(15) 0.0307(13) 0.0480(14) -0.0064(10) 0.0014(12) -0.0059(11)
C24 0.0485(14) 0.0344(13) 0.0512(14) 0.0053(10) 0.0076(11) -0.0058(10)
C25 0.0381(12) 0.0299(12) 0.0405(12) 0.0023(9) 0.0050(9) 0.0007(9)
C26 0.0367(12) 0.0425(13) 0.0348(11) -0.0114(9) 0.0076(9) -0.0042(9)
C27 0.0654(16) 0.0564(16) 0.0297(11) -0.0061(10) 0.0105(11) -0.0121(12)
C28 0.0415(14) 0.0671(18) 0.0674(17) -0.0328(14) 0.0154(13) -0.0005(12)
C29 0.0490(14) 0.0355(13) 0.0499(13) 0.0023(10) 0.0201(11) -0.0018(10)
C30 0.0503(15) 0.0643(18) 0.0627(17) 0.0121(13) 0.0216(13) 0.0063(13)
C31 0.0548(16) 0.0618(17) 0.0433(14) -0.0041(12) 0.0139(12) -0.0022(12)
C32 0.0321(12) 0.0466(14) 0.0361(11) -0.0126(10) -0.0042(9) 0.0113(10)
C33 0.0291(12) 0.0656(17) 0.0414(13) -0.0209(11) 0.0013(10) 0.0044(11)
C34 0.0333(14) 0.106(2) 0.0570(16) -0.0278(16) 0.0011(12) 0.0156(14)
C35 0.0428(16) 0.131(3) 0.0595(18) -0.0264(19) -0.0093(15) 0.0434(18)
C36 0.0659(19) 0.097(2) 0.0481(16) -0.0176(15) -0.0151(15) 0.0469(17)
C37 0.0504(14) 0.0557(16) 0.0384(12) -0.0132(11) -0.0080(11) 0.0241(12)
C38 0.0317(12) 0.0530(15) 0.0464(13) -0.0116(11) 0.0110(10) -0.0041(10)
C39 0.0420(13) 0.0527(15) 0.0397(12) 0.0023(10) 0.0042(10) -0.0046(11)
C40 0.0441(15) 0.076(2) 0.0613(16) -0.0228(14) 0.0226(13) -0.0180(13)
C41 0.0661(16) 0.0426(14) 0.0381(12) -0.0007(10) -0.0065(12) 0.0211(12)
C42 0.105(2) 0.0454(17) 0.0584(17) -0.0014(13) -0.0201(16) 0.0233(16)
C43 0.0664(17) 0.0494(15) 0.0372(12) 0.0011(11) -0.0014(12) 0.0164(12)
C44 0.0357(12) 0.0394(13) 0.0297(10) 0.0033(9) 0.0047(9) -0.0060(9)
C45 0.0338(12) 0.0409(13) 0.0375(12) 0.0011(9) -0.0007(9) 0.0009(9)
C46 0.0537(15) 0.0338(13) 0.0403(12) -0.0002(9) -0.0024(11) 0.0013(10)
C47 0.0517(15) 0.0390(14) 0.0451(13) 0.0084(10) -0.0134(11) -0.0067(11)
C48 0.0334(13) 0.0584(17) 0.0567(15) 0.0089(12) -0.0070(11) -0.0046(11)
C49 0.0442(14) 0.0468(15) 0.0485(13) 0.0014(11) 0.0113(11) 0.0065(11)
C50 0.075(2) 0.0570(18) 0.0655(18) 0.0083(14) -0.0335(15) -0.0115(15)
C51 0.0333(11) 0.0317(11) 0.0296(10) 0.0001(8) 0.0067(9) 0.0061(8)
C52 0.0362(12) 0.0445(13) 0.0295(11) 0.0022(9) 0.0018(9) 0.0021(10)
C53 0.0473(13) 0.0413(13) 0.0271(10) 0.0051(9) 0.0049(9) 0.0009(10)
C54 0.0395(12) 0.0364(12) 0.0343(11) -0.0010(9) 0.0113(9) 0.0011(9)
C55 0.0314(12) 0.0588(16) 0.0376(12) 0.0048(10) 0.0045(9) 0.0039(10)
C56 0.0358(12) 0.0604(16) 0.0287(11) 0.0101(10) 0.0060(9) 0.0061(10)
C57 0.0441(13) 0.0560(16) 0.0410(13) 0.0020(11) 0.0104(11) -0.0088(11)
N3 0.0284(9) 0.0282(9) 0.0260(8) -0.0018(6) 0.0051(7) 0.0024(7)
N2 0.0254(8) 0.0302(9) 0.0250(8) -0.0002(6) 0.0037(7) 0.0010(7)
N1 0.0289(9) 0.0336(10) 0.0285(8) -0.0024(7) 0.0012(7) 0.0039(7)
N4 0.0295(9) 0.0372(10) 0.0279(9) -0.0011(7) 0.0024(8) 0.0029(7)
N5 0.0615(14) 0.0464(13) 0.0348(10) 0.0004(9) -0.0039(9) -0.0185(11)
V1 0.02447(18) 0.02869(19) 0.02499(17) -0.00152(13) 0.00289(13) 0.00212(14)

loop_
_atom_type_symbol
_atom_type_description
_atom_type_scat_dispersion_real
_atom_type_scat_dispersion_imag
_atom_type_scat_source
C C 0.0181 0.0091 'International Tables Vol C Tables 4.2.6.8 and 6.1.1.4'
H H 0.0000 0.0000 'International Tables Vol C Tables 4.2.6.8 and 6.1.1.4'
N N 0.0311 0.0180 'International Tables Vol C Tables 4.2.6.8 and 6.1.1.4'
V V 0.0687 2.1097 'International Tables Vol C Tables 4.2.6.8 and 6.1.1.4'

loop_
_geom_angle_atom_site_label_1
_geom_angle_atom_site_label_2
_geom_angle_atom_site_label_3
_geom_angle
_geom_angle_site_symmetry_1
_geom_angle_site_symmetry_3
C19 C9 C15 118.7(2) . .
C19 C9 C8 123.0(2) . .
C15 C9 C8 118.3(2) . .
N3 C8 C7 113.25(17) . .
N3 C8 C9 126.01(18) . .
C7 C8 C9 120.72(18) . .
C1S C2S C4S 123.2(5) . .
C1S C2S C3S 117.9(5) . .
C4S C2S C3S 118.6(4) . .
N2 C7 C6 120.50(18) . .
N2 C7 C8 111.45(17) . .
C6 C7 C8 127.91(18) . .
C4S C3S C2S 118.8(4) 3_556 .
C5 C6 C7 119.96(19) . .
C2S C4S C3S 122.5(4) . 3_556
C6 C5 C4 119.66(19) . .
C3 C4 C5 119.36(19) . .
N2 C3 C4 121.16(18) . .
N2 C3 C2 111.60(17) . .
C4 C3 C2 126.87(19) . .
N1 C2 C3 113.45(18) . .
N1 C2 C1 125.80(18) . .
C3 C2 C1 120.73(18) . .
C10 C1 C14 118.2(2) . .
C10 C1 C2 118.1(2) . .
C14 C1 C2 123.7(2) . .
C16 C15 C9 120.7(2) . .
C17 C16 C15 119.9(2) . .
C16 C17 C18 120.4(2) . .
C17 C18 C19 120.2(2) . .
C9 C19 C18 120.1(2) . .
C1 C10 C11 121.2(2) . .
C12 C11 C10 119.7(3) . .
C11 C12 C13 119.9(2) . .
C12 C13 C14 120.6(2) . .
C13 C14 C1 120.3(2) . .
C21 C20 C25 121.17(19) . .
C21 C20 N3 121.08(18) . .
C25 C20 N3 117.70(17) . .
C22 C21 C20 118.0(2) . .
C22 C21 C26 118.46(18) . .
C20 C21 C26 123.49(18) . .
C23 C22 C21 121.8(2) . .
C24 C23 C22 119.5(2) . .
C23 C24 C25 121.7(2) . .
C24 C25 C20 117.8(2) . .
C24 C25 C29 119.4(2) . .
C20 C25 C29 122.81(19) . .
C21 C26 C27 110.78(18) . .
C21 C26 C28 111.2(2) . .
C27 C26 C28 110.5(2) . .
C30 C29 C25 110.9(2) . .
C30 C29 C31 110.0(2) . .
C25 C29 C31 111.63(19) . .
C37 C32 C33 122.7(2) . .
C37 C32 N1 120.2(2) . .
C33 C32 N1 117.0(2) . .
C34 C33 C32 116.5(3) . .
C34 C33 C38 121.6(2) . .
C32 C33 C38 121.86(19) . .
C35 C34 C33 121.6(3) . .
C34 C35 C36 121.0(3) . .
C35 C36 C37 120.5(3) . .
C32 C37 C36 117.4(3) . .
C32 C37 C41 123.1(2) . .
C36 C37 C41 119.4(2) . .
C33 C38 C39 113.9(2) . .
C33 C38 C40 113.3(2) . .
C39 C38 C40 108.0(2) . .
C37 C41 C42 113.9(2) . .
C37 C41 C43 108.6(2) . .
C42 C41 C43 110.6(2) . .
N5 C44 C45 122.2(2) . .
N5 C44 C49 121.0(2) . .
C45 C44 C49 116.8(2) . .
C46 C45 C44 121.0(2) . .
C45 C46 C47 122.1(2) . .
C48 C47 C46 117.3(2) . .
C48 C47 C50 122.5(2) . .
C46 C47 C50 120.2(2) . .
C47 C48 C49 121.7(2) . .
C48 C49 C44 121.1(2) . .
C56 C51 N4 121.71(19) . .
C56 C51 C52 117.07(19) . .
N4 C51 C52 121.21(19) . .
C53 C52 C51 120.9(2) . .
C54 C53 C52 121.8(2) . .
C55 C54 C53 116.9(2) . .
C55 C54 C57 121.0(2) . .
C53 C54 C57 122.0(2) . .
C54 C55 C56 122.3(2) . .
C55 C56 C51 121.0(2) . .
C8 N3 C20 119.42(16) . .
C8 N3 V1 117.46(13) . .
C20 N3 V1 121.54(12) . .
C3 N2 C7 118.85(16) . .
C3 N2 V1 120.61(13) . .
C7 N2 V1 120.22(13) . .
C2 N1 C32 118.12(17) . .
C2 N1 V1 115.69(13) . .
C32 N1 V1 123.97(13) . .
C51 N4 V1 140.73(15) . .
C44 N5 V1 147.16(19) . .
N4 V1 N5 99.05(8) . .
N4 V1 N2 98.58(8) . .
N5 V1 N2 159.76(8) . .
N4 V1 N3 105.53(7) . .
N5 V1 N3 109.28(9) . .
N2 V1 N3 75.22(7) . .
N4 V1 N1 108.80(7) . .
N5 V1 N1 90.54(9) . .
N2 V1 N1 74.38(7) . .
N3 V1 N1 136.76(6) . .

loop_
_geom_bond_atom_site_label_1
_geom_bond_atom_site_label_2
_geom_bond_distance
_geom_bond_site_symmetry_2
C9 C19 1.389(3) .
C9 C15 1.407(3) .
C9 C8 1.486(3) .
C1S C2S 1.368(8) .
C8 N3 1.348(3) .
C8 C7 1.418(3) .
C2S C4S 1.370(6) .
C2S C3S 1.382(6) .
C7 N2 1.381(3) .
C7 C6 1.395(3) .
C3S C4S 1.374(6) 3_556
C6 C5 1.378(3) .
C4S C3S 1.374(6) 3_556
C5 C4 1.400(3) .
C4 C3 1.383(3) .
C3 N2 1.380(3) .
C3 C2 1.430(3) .
C2 N1 1.334(3) .
C2 C1 1.492(3) .
C1 C10 1.390(3) .
C1 C14 1.400(3) .
C15 C16 1.384(3) .
C16 C17 1.378(4) .
C17 C18 1.380(4) .
C18 C19 1.400(3) .
C10 C11 1.391(3) .
C11 C12 1.375(4) .
C12 C13 1.383(4) .
C13 C14 1.383(3) .
C20 C21 1.405(3) .
C20 C25 1.407(3) .
C20 N3 1.442(3) .
C21 C22 1.389(3) .
C21 C26 1.515(3) .
C22 C23 1.375(3) .
C23 C24 1.374(3) .
C24 C25 1.395(3) .
C25 C29 1.525(3) .
C26 C27 1.531(3) .
C26 C28 1.541(3) .
C29 C30 1.515(4) .
C29 C31 1.532(3) .
C32 C37 1.396(3) .
C32 C33 1.412(3) .
C32 N1 1.448(3) .
C33 C34 1.400(3) .
C33 C38 1.515(4) .
C34 C35 1.365(5) .
C35 C36 1.376(5) .
C36 C37 1.405(4) .
C37 C41 1.513(4) .
C38 C39 1.528(3) .
C38 C40 1.534(3) .
C41 C42 1.535(4) .
C41 C43 1.539(3) .
C44 N5 1.382(3) .
C44 C45 1.394(3) .
C44 C49 1.408(3) .
C45 C46 1.382(3) .
C46 C47 1.384(3) .
C47 C48 1.376(4) .
C47 C50 1.511(3) .
C48 C49 1.385(4) .
C51 C56 1.392(3) .
C51 N4 1.396(3) .
C51 C52 1.399(3) .
C52 C53 1.389(3) .
C53 C54 1.384(3) .
C54 C55 1.379(3) .
C54 C57 1.512(3) .
C55 C56 1.383(3) .
N3 V1 2.0495(16) .
N2 V1 1.9812(17) .
N1 V1 2.1131(17) .
N4 V1 1.9009(18) .
N5 V1 1.917(2) .

loop_
_geom_torsion_atom_site_label_1
_geom_torsion_atom_site_label_2
_geom_torsion_atom_site_label_3
_geom_torsion_atom_site_label_4
_geom_torsion
_geom_torsion_site_symmetry_4
C19 C9 C8 N3 -52.3(3) .
C15 C9 C8 N3 129.0(2) .
C19 C9 C8 C7 129.4(2) .
C15 C9 C8 C7 -49.3(3) .
N3 C8 C7 N2 -7.3(2) .
C9 C8 C7 N2 171.18(17) .
N3 C8 C7 C6 168.43(19) .
C9 C8 C7 C6 -13.1(3) .
C1S C2S C3S C4S 172.8(5) 3_556
C4S C2S C3S C4S -1.5(7) 3_556
N2 C7 C6 C5 2.0(3) .
C8 C7 C6 C5 -173.3(2) .
C1S C2S C4S C3S -172.5(6) 3_556
C3S C2S C4S C3S 1.6(7) 3_556
C7 C6 C5 C4 2.8(3) .
C6 C5 C4 C3 -2.2(3) .
C5 C4 C3 N2 -3.3(3) .
C5 C4 C3 C2 169.1(2) .
N2 C3 C2 N1 8.7(2) .
C4 C3 C2 N1 -164.30(19) .
N2 C3 C2 C1 -169.69(17) .
C4 C3 C2 C1 17.3(3) .
N1 C2 C1 C10 -129.3(2) .
C3 C2 C1 C10 48.8(3) .
N1 C2 C1 C14 49.7(3) .
C3 C2 C1 C14 -132.2(2) .
C19 C9 C15 C16 -1.0(3) .
C8 C9 C15 C16 177.78(19) .
C9 C15 C16 C17 -0.9(3) .
C15 C16 C17 C18 1.6(3) .
C16 C17 C18 C19 -0.6(3) .
C15 C9 C19 C18 2.0(3) .
C8 C9 C19 C18 -176.67(19) .
C17 C18 C19 C9 -1.3(3) .
C14 C1 C10 C11 0.4(3) .
C2 C1 C10 C11 179.4(2) .
C1 C10 C11 C12 -0.6(4) .
C10 C11 C12 C13 0.5(4) .
C11 C12 C13 C14 -0.3(4) .
C12 C13 C14 C1 0.1(4) .
C10 C1 C14 C13 -0.1(3) .
C2 C1 C14 C13 -179.1(2) .
C25 C20 C21 C22 -0.6(3) .
N3 C20 C21 C22 -177.99(18) .
C25 C20 C21 C26 177.41(19) .
N3 C20 C21 C26 0.1(3) .
C20 C21 C22 C23 1.0(3) .
C26 C21 C22 C23 -177.2(2) .
C21 C22 C23 C24 -0.4(4) .
C22 C23 C24 C25 -0.6(4) .
C23 C24 C25 C20 0.9(3) .
C23 C24 C25 C29 -177.8(2) .
C21 C20 C25 C24 -0.2(3) .
N3 C20 C25 C24 177.19(19) .
C21 C20 C25 C29 178.4(2) .
N3 C20 C25 C29 -4.2(3) .
C22 C21 C26 C27 67.5(3) .
C20 C21 C26 C27 -110.5(2) .
C22 C21 C26 C28 -55.8(3) .
C20 C21 C26 C28 126.2(2) .
C24 C25 C29 C30 -56.5(3) .
C20 C25 C29 C30 124.9(2) .
C24 C25 C29 C31 66.6(3) .
C20 C25 C29 C31 -112.0(2) .
C37 C32 C33 C34 -4.3(3) .
N1 C32 C33 C34 177.7(2) .
C37 C32 C33 C38 174.6(2) .
N1 C32 C33 C38 -3.4(3) .
C32 C33 C34 C35 0.5(4) .
C38 C33 C34 C35 -178.4(3) .
C33 C34 C35 C36 2.6(5) .
C34 C35 C36 C37 -2.0(5) .
C33 C32 C37 C36 4.9(4) .
N1 C32 C37 C36 -177.2(2) .
C33 C32 C37 C41 -171.2(2) .
N1 C32 C37 C41 6.7(3) .
C35 C36 C37 C32 -1.7(4) .
C35 C36 C37 C41 174.6(3) .
C34 C33 C38 C39 -107.1(3) .
C32 C33 C38 C39 74.0(3) .
C34 C33 C38 C40 16.8(3) .
C32 C33 C38 C40 -162.0(2) .
C32 C37 C41 C42 -128.4(3) .
C36 C37 C41 C42 55.6(3) .
C32 C37 C41 C43 107.9(3) .
C36 C37 C41 C43 -68.1(3) .
N5 C44 C45 C46 -176.6(2) .
C49 C44 C45 C46 1.5(3) .
C44 C45 C46 C47 -0.5(4) .
C45 C46 C47 C48 -0.5(4) .
C45 C46 C47 C50 177.7(2) .
C46 C47 C48 C49 0.4(4) .
C50 C47 C48 C49 -177.7(2) .
C47 C48 C49 C44 0.7(4) .
N5 C44 C49 C48 176.6(2) .
C45 C44 C49 C48 -1.6(3) .
C56 C51 C52 C53 -1.2(3) .
N4 C51 C52 C53 179.9(2) .
C51 C52 C53 C54 0.7(3) .
C52 C53 C54 C55 0.6(3) .
C52 C53 C54 C57 -179.6(2) .
C53 C54 C55 C56 -1.3(4) .
C57 C54 C55 C56 178.9(2) .
C54 C55 C56 C51 0.8(4) .
N4 C51 C56 C55 179.3(2) .
C52 C51 C56 C55 0.5(3) .
C7 C8 N3 C20 -177.95(16) .
C9 C8 N3 C20 3.7(3) .
C7 C8 N3 V1 16.1(2) .
C9 C8 N3 V1 -162.22(15) .
C21 C20 N3 C8 -72.3(2) .
C25 C20 N3 C8 110.2(2) .
C21 C20 N3 V1 93.0(2) .
C25 C20 N3 V1 -84.5(2) .
C4 C3 N2 C7 8.1(3) .
C2 C3 N2 C7 -165.37(17) .
C4 C3 N2 V1 -178.38(15) .
C2 C3 N2 V1 8.2(2) .
C6 C7 N2 C3 -7.4(3) .
C8 C7 N2 C3 168.64(16) .
C6 C7 N2 V1 178.99(14) .
C8 C7 N2 V1 -4.9(2) .
C3 C2 N1 C32 175.69(17) .
C1 C2 N1 C32 -6.0(3) .
C3 C2 N1 V1 -20.6(2) .
C1 C2 N1 V1 157.70(16) .
C37 C32 N1 C2 75.5(3) .
C33 C32 N1 C2 -106.4(2) .
C37 C32 N1 V1 -86.8(2) .
C33 C32 N1 V1 91.3(2) .
C56 C51 N4 V1 16.2(3) .
C52 C51 N4 V1 -165.02(18) .
C45 C44 N5 V1 26.8(4) .
C49 C44 N5 V1 -151.2(3) .
C51 N4 V1 N5 -178.1(2) .
C51 N4 V1 N2 11.9(2) .
C51 N4 V1 N3 -65.1(2) .
C51 N4 V1 N1 88.2(2) .
C44 N5 V1 N4 49.3(3) .
C44 N5 V1 N2 -160.4(2) .
C44 N5 V1 N3 -60.7(3) .
C44 N5 V1 N1 158.4(3) .
C3 N2 V1 N4 92.84(15) .
C7 N2 V1 N4 -93.69(15) .
C3 N2 V1 N5 -57.5(3) .
C7 N2 V1 N5 115.9(3) .
C3 N2 V1 N3 -163.26(15) .
C7 N2 V1 N3 10.20(13) .
C3 N2 V1 N1 -14.39(14) .
C7 N2 V1 N1 159.08(15) .
C8 N3 V1 N4 80.64(15) .
C20 N3 V1 N4 -84.95(15) .
C8 N3 V1 N5 -173.69(14) .
C20 N3 V1 N5 20.72(16) .
C8 N3 V1 N2 -14.35(13) .
C20 N3 V1 N2 -179.94(15) .
C8 N3 V1 N1 -60.95(17) .
C20 N3 V1 N1 133.46(14) .
C2 N1 V1 N4 -74.95(15) .
C32 N1 V1 N4 87.74(17) .
C2 N1 V1 N5 -174.70(15) .
C32 N1 V1 N5 -12.02(17) .
C2 N1 V1 N2 18.98(14) .
C32 N1 V1 N2 -178.33(17) .
C2 N1 V1 N3 65.83(17) .
C32 N1 V1 N3 -131.49(16) .
